data_4516167
loop_
_publ_author_name
'Boer\'e, Ren\'e T'

_publ_section_title
;
 Experimental and Computational Evidence for &quot;Double Pancake
 Bonds&quot;: The Role of Dispersion-Corrected DFT Methods in Strongly
 Dimerized 5-Aryl-1\l<sup>2</sup>,3\l<sup>2</sup>-dithia-2,4,6-triazines.
;
_journal_issue 12
_journal_name_full 'ACS omega'
_journal_page_first 18170
_journal_page_last 18180
_journal_paper_doi 10.1021/acsomega.8b03211
_journal_volume 3
_journal_year 2018
_chemical_formula_moiety '0.5(C16 H8 F6 N6 S4)'
_chemical_formula_sum 'C8 H4 F3 N3 S2'
_chemical_formula_weight 263.26
_chemical_melting_point 390
_chemical_name_common
;
 m-CF3-dithiatriazine dimer
;
_chemical_name_systematic
4,9-bis[3-(trifluoromethyl)phenyl]-1l4,2l4,6l4,7l4-Tetrathia-3,5,8,10,11,12-hexaazatricyclo[5.3.1.12,6]dodeca-1(11),2,4,6(12),7,9-hexaene
_space_group_crystal_system triclinic
_space_group_IT_number 2
_space_group_name_Hall '-P 1'
_space_group_name_H-M_alt 'P -1'
_atom_sites_solution_hydrogens geom
_atom_sites_solution_primary direct
_atom_sites_solution_secondary difmap
_audit_creation_date 2018-09-11
_audit_creation_method
;
Olex2 1.2
(compiled 2018.05.29 svn.r3508 for OlexSys, GUI svn.r5506)
;
_cell_angle_alpha 104.2308(10)
_cell_angle_beta 94.4500(10)
_cell_angle_gamma 103.1503(12)
_cell_formula_units_Z 4
_cell_length_a 7.62509(11)
_cell_length_b 8.44847(12)
_cell_length_c 15.92585(16)
_cell_measurement_reflns_used 27891
_cell_measurement_temperature 99.98(13)
_cell_measurement_theta_max 77.2740
_cell_measurement_theta_min 5.5340
_cell_volume 958.65(2)
_computing_cell_refinement 'CrysAlisPro 1.171.38.41r (Rigaku OD, 2015)'
_computing_data_collection 'CrysAlisPro 1.171.38.41r (Rigaku OD, 2015)'
_computing_data_reduction 'CrysAlisPro 1.171.38.41r (Rigaku OD, 2015)'
_computing_molecular_graphics 'Olex2 (Dolomanov et al., 2009)'
_computing_publication_material 'Olex2 (Dolomanov et al., 2009)'
_computing_structure_refinement 'ShelXL (Sheldrick, 2015)'
_computing_structure_solution 'ShelXT (Sheldrick, 2015)'
_diffrn_ambient_environment N~2~
_diffrn_ambient_temperature 99.98(13)
_diffrn_detector 'CCD plate'
_diffrn_detector_type 'Pilatus 200/300K'
_diffrn_measured_fraction_theta_full 0.997
_diffrn_measured_fraction_theta_max 0.985
_diffrn_measurement_details
;
List of Runs (angles in degrees, time in seconds):

  # Type    Start    End  Width  t~exp~   \w     \q     \k     \f   Frames
--------------------------------------------------------------------------
  1  \w    -71.00  -1.00   0.50    0.50    --   -4.52 -38.00  30.00  140
  2  \w    -68.00   7.00   0.50    0.50    --   -4.52 -57.00 -90.00  150
  3  \w    -71.00  -1.00   0.50    0.50    --   -4.52 -38.00 150.00  140
  4  \w     -7.00  68.00   0.50    0.50    --    4.52  57.00 -60.00  150
  5  \w    -19.00  69.00   0.50    0.50    --    4.52  77.00 150.00  176
  6  \w    -19.00  69.00   0.50    0.50    --    4.52  77.00   0.00  176
  7  \w     43.00 119.00   0.50    0.69    --  105.46 -61.00-120.00  152
  8  \w     37.00 109.00   0.50    0.69    --  105.46 -30.00 -60.00  144
  9  \w     37.00 109.00   0.50    0.69    --  105.46 -94.00  90.00  144
 10  \w     94.00 171.00   0.50    0.69    --  105.46 125.00   0.00  154
 11  \w    101.00 170.00   0.50    0.69    --  105.46  45.00 -30.00  138
 12  \w    101.00 170.00   0.50    0.69    --  105.46  45.00  90.00  138
 13  \w     37.00 109.00   0.50    0.69    --  105.46 -94.00 -90.00  144
 14  \w     41.00 110.00   0.50    0.69    --  105.46 -45.00  30.00  138
 15  \w     92.00 168.00   0.50    0.69    --  105.46  61.00  60.00  152
 16  \w     92.00 168.00   0.50    0.69    --  105.46  61.00   0.00  152
 17  \w     40.00 122.00   0.50    0.69    --  105.46-125.00-150.00  164
 18  \w     40.00 122.00   0.50    0.69    --  105.46-125.00  30.00  164
 19  \w     41.00 110.00   0.50    0.69    --  105.46 -45.00 150.00  138
 20  \w     43.00 119.00   0.50    0.69    --  105.46 -61.00  30.00  152
 21  \w     37.00 109.00   0.50    0.69    --  105.46 -30.00-150.00  144
 22  \w     37.00 109.00   0.50    0.69    --  105.46 -30.00  90.00  144
 23  \w    101.00 170.00   0.50    0.69    --  105.46  45.00 -60.00  138
 24  \w     92.00 168.00   0.50    0.69    --  105.46  61.00  30.00  152
 25  \w     40.00 122.00   0.50    0.69    --  105.46-125.00 120.00  164
 26  \w     41.00 110.00   0.50    0.69    --  105.46 -45.00 -60.00  138
 27  \w    -39.00  24.00   0.50    0.50    --   -4.52  96.00-123.00  126
 28  \w    -59.00  16.00   0.50    0.50    --    4.52 -57.00-150.00  150
 29  \w    -19.00  69.00   0.50    0.50    --    4.52  77.00-150.00  176
 30  \w    -59.00  16.00   0.50    0.50    --    4.52 -57.00  90.00  150
 31  \w    -19.00  69.00   0.50    0.50    --    4.52  77.00-120.00  176
 32  \w    -19.00  69.00   0.50    0.50    --    4.52  77.00  60.00  176
 33  \w     97.00 174.00   0.50    0.69    --  105.46  15.00-120.00  154
 34  \w     92.00 168.00   0.50    0.69    --  105.46  61.00 -60.00  152
 35  \w     82.00 170.00   0.50    0.69    --  105.46  77.00-120.00  176
 36  \w     82.00 170.00   0.50    0.69    --  105.46  77.00-180.00  176
 37  \w     82.00 170.00   0.50    0.69    --  105.46  77.00   0.00  176
 38  \w     82.00 170.00   0.50    0.69    --  105.46  77.00 -30.00  176
 39  \w     82.00 170.00   0.50    0.69    --  105.46  77.00-150.00  176
 40  \w     82.00 170.00   0.50    0.69    --  105.46  77.00  90.00  176
 41  \w     92.00 168.00   0.50    0.69    --  105.46  61.00 120.00  152
 42  \w     82.00 170.00   0.50    0.69    --  105.46  77.00  30.00  176
 43  \w     82.00 170.00   0.50    0.69    --  105.46  77.00 150.00  176
 44  \w    101.00 170.00   0.50    0.69    --  105.46  45.00 -90.00  138
 45  \w     82.00 170.00   0.50    0.69    --  105.46  77.00 -90.00  176
 46  \w     82.00 170.00   0.50    0.69    --  105.46  77.00  60.00  176
 47  \w     82.00 170.00   0.50    0.69    --  105.46  77.00 120.00  176
 48  \w     92.00 168.00   0.50    0.69    --  105.46  61.00-180.00  152
 49  \w     82.00 170.00   0.50    0.69    --  105.46  77.00 -60.00  176
 50  \w     97.00 174.00   0.50    0.69    --  105.46  15.00-180.00  154
 51  \w    -74.00   1.00   0.50    0.50    --   -4.52 -19.00-120.00  150
 52  \w    -74.00  65.00   0.50    0.50    --   -4.52   0.00  60.00  278
 53  \w    -10.00  65.00   0.50    0.50    --   -4.52  19.00  60.00  150
 54  \w    -19.00  69.00   0.50    0.50    --    4.52  77.00 -90.00  176
 55  \w    -30.00  24.00   0.50    0.50    --    4.52  96.00-123.00  108
 56  \w      1.00  71.00   0.50    0.50    --    4.52  38.00  60.00  140
 57  \w     97.00 174.00   0.50    0.69    --  105.46  15.00  30.00  154
 58  \w    102.00 174.00   0.50    0.69    --  105.46  30.00  90.00  144
 59  \w     92.00 168.00   0.50    0.69    --  105.46  61.00 -90.00  152
 60  \w     97.00 174.00   0.50    0.69    --  105.46  15.00 150.00  154
 61  \w    102.00 174.00   0.50    0.69    --  105.46  30.00 -60.00  144
 62  \w     92.00 168.00   0.50    0.69    --  105.46  61.00 150.00  152
 63  \w     97.00 174.00   0.50    0.69    --  105.46  15.00-150.00  154
 64  \w     97.00 174.00   0.50    0.69    --  105.46  15.00  60.00  154
 65  \w     92.00 168.00   0.50    0.69    --  105.46  61.00  90.00  152
 66  \w    101.00 170.00   0.50    0.69    --  105.46  45.00-150.00  138
 67  \w     97.00 174.00   0.50    0.69    --  105.46  15.00  90.00  154
 68  \w     92.00 168.00   0.50    0.69    --  105.46  61.00 -30.00  152
 69  \w     97.00 174.00   0.50    0.69    --  105.46  15.00 -30.00  154
 70  \w    102.00 174.00   0.50    0.69    --  105.46  30.00   0.00  144
 71  \w    101.00 170.00   0.50    0.69    --  105.46  45.00 150.00  138
 72  \w    102.00 174.00   0.50    0.69    --  105.46  30.00  60.00  144
 73  \w     97.00 174.00   0.50    0.69    --  105.46  15.00 -60.00  154
 74  \w     92.00 168.00   0.50    0.69    --  105.46  61.00-120.00  152
 75  \w    -71.00  -1.00   0.50    0.50    --   -4.52 -38.00-150.00  140
 76  \w    -64.00  10.00   0.50    0.50    --    4.52 -19.00 -30.00  148
 77  \w      1.00  71.00   0.50    0.50    --    4.52  38.00   0.00  140
 78  \w    -64.00  10.00   0.50    0.50    --    4.52 -19.00 -90.00  148
 79  \w      1.00  71.00   0.50    0.50    --    4.52  38.00  30.00  140
 80  \w    -62.00   8.00   0.50    0.50    --    4.52 -38.00-180.00  140
 81  \w     37.00 109.00   0.50    0.69    --  105.46 -94.00   0.00  144
 82  \w     97.00 157.00   0.50    0.69    --  105.46  15.00 -90.00  120
 83  \w     92.00 168.00   0.50    0.69    --  105.46  61.00-150.00  152
;
_diffrn_measurement_device 'four-circle diffractometer'
_diffrn_measurement_device_type 'SuperNova, Dual, Cu at zero, Pilatus 200K'
_diffrn_measurement_method '\w scans'
_diffrn_orient_matrix_type 'CrysAlisPro convention (1999,Acta A55,543-557)'
_diffrn_orient_matrix_UB_11 -0.0430079000
_diffrn_orient_matrix_UB_12 0.0199344000
_diffrn_orient_matrix_UB_13 0.0944012000
_diffrn_orient_matrix_UB_21 0.0716738000
_diffrn_orient_matrix_UB_22 -0.1547050000
_diffrn_orient_matrix_UB_23 0.0041580000
_diffrn_orient_matrix_UB_31 0.1921974000
_diffrn_orient_matrix_UB_32 0.1162879000
_diffrn_orient_matrix_UB_33 0.0351236000
_diffrn_radiation_monochromator mirror
_diffrn_radiation_probe x-ray
_diffrn_radiation_type CuK\a
_diffrn_radiation_wavelength 1.54184
_diffrn_reflns_av_R_equivalents 0.0533
_diffrn_reflns_av_unetI/netI 0.0198
_diffrn_reflns_Laue_measured_fraction_full 0.997
_diffrn_reflns_Laue_measured_fraction_max 0.985
_diffrn_reflns_limit_h_max 9
_diffrn_reflns_limit_h_min -9
_diffrn_reflns_limit_k_max 10
_diffrn_reflns_limit_k_min -10
_diffrn_reflns_limit_l_max 20
_diffrn_reflns_limit_l_min -20
_diffrn_reflns_number 37748
_diffrn_reflns_point_group_measured_fraction_full 0.997
_diffrn_reflns_point_group_measured_fraction_max 0.985
_diffrn_reflns_theta_full 67.684
_diffrn_reflns_theta_max 77.493
_diffrn_reflns_theta_min 5.551
_diffrn_source 'micro-focus sealed X-ray tube'
_diffrn_source_type 'SuperNova (Cu) X-ray Source'
_exptl_absorpt_coefficient_mu 5.289
_exptl_absorpt_correction_T_max 1.00000
_exptl_absorpt_correction_T_min 0.42894
_exptl_absorpt_correction_type multi-scan
_exptl_absorpt_process_details
;
CrysAlisPro 1.171.38.41r (Rigaku Oxford Diffraction, 2015)
Empirical absorption correction using spherical harmonics,
 implemented in SCALE3 ABSPACK scaling algorithm.
;
_exptl_crystal_colour 'clear dark red'
_exptl_crystal_colour_lustre clear
_exptl_crystal_colour_modifier dark
_exptl_crystal_colour_primary red
_exptl_crystal_density_diffrn 1.824
_exptl_crystal_description plate
_exptl_crystal_F_000 528
_exptl_crystal_preparation 'Reduction of the corresponding dichloride with Ph3Sb in free-thaw degassed CH3CN.'
_exptl_crystal_recrystallization_method 'Crystals grown from the preparative reaction.'
_exptl_crystal_size_max 0.374
_exptl_crystal_size_mid 0.25
_exptl_crystal_size_min 0.061
_refine_diff_density_max 0.511
_refine_diff_density_min -0.484
_refine_diff_density_rms 0.080
_refine_ls_extinction_method none
_refine_ls_goodness_of_fit_ref 1.082
_refine_ls_hydrogen_treatment constr
_refine_ls_matrix_type full
_refine_ls_number_parameters 320
_refine_ls_number_reflns 4013
_refine_ls_number_restraints 30
_refine_ls_restrained_S_all 1.079
_refine_ls_R_factor_all 0.0398
_refine_ls_R_factor_gt 0.0385
_refine_ls_shift/su_max 0.001
_refine_ls_shift/su_mean 0.000
_refine_ls_structure_factor_coef Fsqd
_refine_ls_weighting_details 'w=1/[\s^2^(Fo^2^)+(0.0641P)^2^+0.8233P] where P=(Fo^2^+2Fc^2^)/3'
_refine_ls_weighting_scheme calc
_refine_ls_wR_factor_gt 0.1067
_refine_ls_wR_factor_ref 0.1076
_reflns_Friedel_coverage 0.000
_reflns_number_gt 3874
_reflns_number_total 4013
_reflns_threshold_expression 'I > 2\s(I)'
_cod_data_source_file ao8b03211_si_002.cif
_cod_data_source_block 3
_cod_database_code 4516167
_shelx_shelxl_version_number 2016/6
_chemical_oxdiff_formula 'C8 H4 F3 N3 S2'
_chemical_oxdiff_usercomment 'Judy Yip, small well-closed vial. Some hydrolysis evident.'
_shelx_space_group_comment
;
The symmetry employed for this shelxl refinement is uniquely defined
by the following loop, which should always be used as a source of
symmetry information in preference to the above space-group names.
They are only intended as comments.
;
_shelx_estimated_absorpt_t_max 0.739
_shelx_estimated_absorpt_t_min 0.242
_reflns_odcompleteness_completeness 99.97
_reflns_odcompleteness_iscentric 1
_reflns_odcompleteness_theta 66.97
_olex2_refinement_description
;
1. Fixed Uiso
 At 1.2 times of:
  All C(H) groups
2. Uiso/Uaniso restraints and constraints
F4 \\sim F5 \\sim F6 \\sim F4A \\sim F5A \\sim F6A: within 2A with sigma of
0.04 and sigma for terminal atoms of 0.08
Uanis(C18) = Uanis(C18A)
3. Others
 Sof(F4A)=Sof(F5A)=Sof(F6A)=Sof(C18A)=1-FVAR(1)
 Sof(F4)=Sof(F5)=Sof(F6)=Sof(C18)=FVAR(1)
4.a Aromatic/amide H refined with riding coordinates:
 C3(H3), C5(H5), C6(H6), C7(H7), C13(H13), C15(H15), C16(H16), C17(H17)
;

loop_
_space_group_symop_operation_xyz
'x, y, z'
'-x, -y, -z'

loop_
_atom_site_label
_atom_site_type_symbol
_atom_site_fract_x
_atom_site_fract_y
_atom_site_fract_z
_atom_site_U_iso_or_equiv
_atom_site_adp_type
_atom_site_occupancy
_atom_site_site_symmetry_order
_atom_site_calc_flag
_atom_site_refinement_flags_posn
_atom_site_refinement_flags_adp
_atom_site_refinement_flags_occupancy
_atom_site_disorder_assembly
_atom_site_disorder_group
S1 S 0.94408(6) 1.01554(6) 0.12614(3) 0.01858(13) Uani 1 1 d . . . . .
S2 S 0.60165(6) 0.83694(6) 0.03369(3) 0.01789(13) Uani 1 1 d . . . . .
S3 S 0.73380(6) 0.59668(6) -0.03222(3) 0.01675(13) Uani 1 1 d . . . . .
S4 S 1.07528(6) 0.77579(6) 0.06109(3) 0.01764(13) Uani 1 1 d . . . . .
F1 F 1.03435(19) 0.7494(2) 0.45582(9) 0.0408(4) Uani 1 1 d . . . . .
F2 F 0.89214(19) 0.86581(19) 0.55430(8) 0.0362(3) Uani 1 1 d . . . . .
F3 F 0.8246(2) 0.59595(19) 0.50572(10) 0.0423(4) Uani 1 1 d . . . . .
N1 N 0.8654(2) 0.9403(2) 0.20260(10) 0.0182(3) Uani 1 1 d . . . . .
N2 N 0.7890(2) 0.9831(2) 0.04280(11) 0.0202(3) Uani 1 1 d . . . . .
N3 N 0.5665(2) 0.7884(2) 0.12358(11) 0.0191(3) Uani 1 1 d . . . . .
N4 N 0.7164(2) 0.5105(2) 0.04754(10) 0.0170(3) Uani 1 1 d . . . . .
N5 N 0.9364(2) 0.7109(2) -0.03107(11) 0.0193(3) Uani 1 1 d . . . . .
N6 N 1.0139(2) 0.6662(2) 0.12805(11) 0.0184(3) Uani 1 1 d . . . . .
C1 C 0.6956(3) 0.8422(2) 0.19358(12) 0.0181(4) Uani 1 1 d . . . . .
C2 C 0.6430(3) 0.7936(2) 0.27344(12) 0.0184(4) Uani 1 1 d . . . . .
C3 C 0.7781(3) 0.7939(2) 0.33804(13) 0.0199(4) Uani 1 1 d . . . . .
H3 H 0.900197 0.826173 0.331571 0.024 Uiso 1 1 calc R . . . .
C4 C 0.7288(3) 0.7456(3) 0.41195(13) 0.0222(4) Uani 1 1 d . . . . .
C5 C 0.5462(3) 0.7019(3) 0.42346(14) 0.0258(4) Uani 1 1 d . . . . .
H5 H 0.514050 0.671672 0.473591 0.031 Uiso 1 1 calc R . . . .
C6 C 0.4134(3) 0.7039(3) 0.35968(14) 0.0267(4) Uani 1 1 d . . . . .
H6 H 0.291599 0.676022 0.367395 0.032 Uiso 1 1 calc R . . . .
C7 C 0.4604(3) 0.7473(3) 0.28414(13) 0.0219(4) Uani 1 1 d . . . . .
H7 H 0.370175 0.745427 0.240849 0.026 Uiso 1 1 calc R . . . .
C8 C 0.8697(3) 0.7397(3) 0.48100(13) 0.0267(4) Uani 1 1 d . . . . .
C11 C 0.8515(3) 0.5535(2) 0.11511(12) 0.0165(4) Uani 1 1 d . . . . .
C12 C 0.8200(3) 0.4599(2) 0.18205(12) 0.0167(4) Uani 1 1 d . . . . .
C13 C 0.6446(3) 0.3834(2) 0.19231(12) 0.0183(4) Uani 1 1 d . . . . .
H13 H 0.545645 0.388392 0.155942 0.022 Uiso 1 1 calc R . . . .
C14 C 0.6166(3) 0.2994(2) 0.25680(12) 0.0185(4) Uani 1 1 d . . . . .
C15 C 0.7627(3) 0.2897(2) 0.31168(12) 0.0204(4) Uani 1 1 d . . . . .
H15 H 0.742933 0.233376 0.354810 0.024 Uiso 1 1 calc R . . . .
C16 C 0.9386(3) 0.3654(3) 0.30106(13) 0.0214(4) Uani 1 1 d . . . . .
H16 H 1.037306 0.359340 0.337144 0.026 Uiso 1 1 calc R . . . .
C17 C 0.9675(3) 0.4502(2) 0.23681(12) 0.0187(4) Uani 1 1 d . . . . .
H17 H 1.085497 0.500726 0.230188 0.022 Uiso 1 1 calc R . . . .
F4 F 0.4134(18) 0.175(3) 0.3420(9) 0.051(2) Uani 0.58(7) 1 d . U P A 1
F5 F 0.365(2) 0.0601(19) 0.2056(8) 0.036(2) Uani 0.58(7) 1 d . U P A 1
F6 F 0.311(2) 0.303(2) 0.2512(16) 0.043(3) Uani 0.58(7) 1 d . U P A 1
C18 C 0.426(12) 0.216(11) 0.266(6) 0.0242(4) Uani 0.58(7) 1 d . . P A 1
F4A F 0.400(2) 0.236(6) 0.3477(9) 0.059(5) Uani 0.42(7) 1 d . U P A 2
F5A F 0.375(3) 0.061(3) 0.223(3) 0.059(4) Uani 0.42(7) 1 d . U P A 2
F6A F 0.300(3) 0.287(3) 0.237(2) 0.038(3) Uani 0.42(7) 1 d . U P A 2
C18A C 0.426(17) 0.216(16) 0.266(8) 0.0242(4) Uani 0.42(7) 1 d . . P A 2

loop_
_atom_site_aniso_label
_atom_site_aniso_U_11
_atom_site_aniso_U_22
_atom_site_aniso_U_33
_atom_site_aniso_U_23
_atom_site_aniso_U_13
_atom_site_aniso_U_12
S1 0.0173(2) 0.0162(2) 0.0208(2) 0.00513(17) 0.00172(17) 0.00172(18)
S2 0.0151(2) 0.0190(2) 0.0205(2) 0.00656(18) 0.00159(17) 0.00537(18)
S3 0.0148(2) 0.0174(2) 0.0174(2) 0.00484(17) 0.00146(16) 0.00313(18)
S4 0.0129(2) 0.0190(2) 0.0213(2) 0.00644(17) 0.00297(17) 0.00332(18)
F1 0.0265(7) 0.0740(11) 0.0306(7) 0.0197(7) 0.0060(6) 0.0233(7)
F2 0.0331(7) 0.0445(8) 0.0225(6) -0.0007(6) -0.0012(5) 0.0056(6)
F3 0.0498(9) 0.0415(8) 0.0363(8) 0.0201(6) -0.0066(7) 0.0071(7)
N1 0.0175(8) 0.0167(7) 0.0192(8) 0.0036(6) 0.0026(6) 0.0035(6)
N2 0.0181(8) 0.0188(8) 0.0248(8) 0.0085(6) 0.0022(6) 0.0040(7)
N3 0.0161(8) 0.0198(8) 0.0222(8) 0.0057(6) 0.0044(6) 0.0057(6)
N4 0.0156(8) 0.0163(7) 0.0195(7) 0.0055(6) 0.0021(6) 0.0042(6)
N5 0.0168(8) 0.0207(8) 0.0205(8) 0.0059(6) 0.0045(6) 0.0039(6)
N6 0.0150(8) 0.0191(8) 0.0223(8) 0.0076(6) 0.0012(6) 0.0051(6)
C1 0.0178(9) 0.0163(8) 0.0207(9) 0.0030(7) 0.0040(7) 0.0074(7)
C2 0.0177(9) 0.0157(8) 0.0208(9) 0.0025(7) 0.0035(7) 0.0046(7)
C3 0.0179(9) 0.0196(9) 0.0212(9) 0.0025(7) 0.0042(7) 0.0055(7)
C4 0.0218(10) 0.0234(10) 0.0203(9) 0.0035(7) 0.0019(7) 0.0066(8)
C5 0.0244(11) 0.0319(11) 0.0219(9) 0.0088(8) 0.0074(8) 0.0057(9)
C6 0.0178(10) 0.0340(11) 0.0283(10) 0.0083(9) 0.0077(8) 0.0050(9)
C7 0.0178(9) 0.0252(10) 0.0234(9) 0.0058(8) 0.0037(7) 0.0077(8)
C8 0.0245(11) 0.0342(11) 0.0211(9) 0.0066(8) 0.0036(8) 0.0077(9)
C11 0.0143(8) 0.0159(8) 0.0202(8) 0.0035(7) 0.0033(7) 0.0070(7)
C12 0.0171(9) 0.0150(8) 0.0181(8) 0.0029(7) 0.0024(7) 0.0062(7)
C13 0.0152(9) 0.0194(9) 0.0192(8) 0.0028(7) 0.0001(7) 0.0056(7)
C14 0.0152(9) 0.0178(9) 0.0213(9) 0.0027(7) 0.0043(7) 0.0043(7)
C15 0.0229(10) 0.0219(9) 0.0193(9) 0.0070(7) 0.0049(7) 0.0095(8)
C16 0.0176(9) 0.0265(10) 0.0226(9) 0.0072(8) 0.0022(7) 0.0101(8)
C17 0.0142(9) 0.0204(9) 0.0216(9) 0.0052(7) 0.0025(7) 0.0053(7)
F4 0.027(2) 0.085(6) 0.043(3) 0.040(3) 0.0047(18) -0.006(3)
F5 0.019(3) 0.025(3) 0.052(5) -0.007(2) 0.0023(16) -0.0001(19)
F6 0.015(3) 0.026(3) 0.090(8) 0.009(4) 0.019(4) 0.009(2)
C18 0.0207(10) 0.0277(11) 0.0242(10) 0.0075(8) 0.0042(8) 0.0052(9)
F4A 0.030(3) 0.117(14) 0.029(3) 0.032(6) 0.013(2) -0.002(6)
F5A 0.027(4) 0.019(5) 0.126(13) 0.015(7) 0.009(8) 0.002(3)
F6A 0.018(4) 0.034(7) 0.068(6) 0.025(7) 0.004(3) 0.008(4)
C18A 0.0207(10) 0.0277(11) 0.0242(10) 0.0075(8) 0.0042(8) 0.0052(9)

loop_
_atom_type_symbol
_atom_type_description
_atom_type_scat_dispersion_real
_atom_type_scat_dispersion_imag
_atom_type_scat_source
C C 0.0181 0.0091 'International Tables Vol C Tables 4.2.6.8 and 6.1.1.4'
H H 0.0000 0.0000 'International Tables Vol C Tables 4.2.6.8 and 6.1.1.4'
F F 0.0727 0.0534 'International Tables Vol C Tables 4.2.6.8 and 6.1.1.4'
N N 0.0311 0.0180 'International Tables Vol C Tables 4.2.6.8 and 6.1.1.4'
S S 0.3331 0.5567 'International Tables Vol C Tables 4.2.6.8 and 6.1.1.4'

loop_
_geom_angle_atom_site_label_1
_geom_angle_atom_site_label_2
_geom_angle_atom_site_label_3
_geom_angle
N1 S1 S4 95.79(6)
N1 S1 N2 112.87(9)
N2 S1 S4 96.47(6)
N2 S2 S3 94.87(6)
N3 S2 S3 97.05(6)
N3 S2 N2 113.54(9)
N4 S3 S2 96.42(6)
N4 S3 N5 113.69(9)
N5 S3 S2 96.41(6)
N5 S4 S1 95.16(6)
N6 S4 S1 96.77(6)
N6 S4 N5 112.37(9)
C1 N1 S1 122.87(14)
S2 N2 S1 117.39(10)
C1 N3 S2 121.67(14)
C11 N4 S3 121.53(14)
S3 N5 S4 117.85(10)
C11 N6 S4 123.00(14)
N1 C1 C2 115.12(17)
N3 C1 N1 128.68(18)
N3 C1 C2 116.15(17)
C3 C2 C1 119.55(17)
C7 C2 C1 120.53(17)
C7 C2 C3 119.92(18)
C2 C3 H3 120.2
C4 C3 C2 119.55(18)
C4 C3 H3 120.2
C3 C4 C5 120.59(19)
C3 C4 C8 120.89(19)
C5 C4 C8 118.51(18)
C4 C5 H5 120.3
C6 C5 C4 119.48(19)
C6 C5 H5 120.3
C5 C6 H6 119.7
C5 C6 C7 120.55(19)
C7 C6 H6 119.7
C2 C7 H7 120.1
C6 C7 C2 119.87(19)
C6 C7 H7 120.1
F1 C8 F2 106.16(18)
F1 C8 F3 106.52(19)
F1 C8 C4 113.47(17)
F2 C8 F3 105.77(17)
F2 C8 C4 112.60(18)
F3 C8 C4 111.76(18)
N4 C11 C12 115.77(16)
N6 C11 N4 128.46(17)
N6 C11 C12 115.73(16)
C13 C12 C11 120.60(17)
C13 C12 C17 119.32(17)
C17 C12 C11 120.07(17)
C12 C13 H13 120.0
C12 C13 C14 120.05(17)
C14 C13 H13 120.0
C13 C14 C15 120.95(18)
C13 C14 C18 119(4)
C13 C14 C18A 119(5)
C15 C14 C18 120(4)
C15 C14 C18A 120(5)
C14 C15 H15 120.5
C16 C15 C14 119.00(18)
C16 C15 H15 120.5
C15 C16 H16 119.8
C17 C16 C15 120.35(18)
C17 C16 H16 119.8
C12 C17 H17 119.8
C16 C17 C12 120.32(18)
C16 C17 H17 119.8
F4 C18 C14 113(6)
F4 C18 F5 102(6)
F5 C18 C14 111(6)
F6 C18 C14 112(7)
F6 C18 F4 112(7)
F6 C18 F5 106(6)
F4A C18A C14 112(7)
F4A C18A F6A 100(9)
F5A C18A C14 114(10)
F5A C18A F4A 111(10)
F5A C18A F6A 105(8)
F6A C18A C14 114(10)

loop_
_geom_bond_atom_site_label_1
_geom_bond_atom_site_label_2
_geom_bond_distance
S1 S4 2.4956(6)
S1 N1 1.6024(16)
S1 N2 1.6328(17)
S2 S3 2.5069(6)
S2 N2 1.6320(17)
S2 N3 1.6087(17)
S3 N4 1.6117(16)
S3 N5 1.6209(17)
S4 N5 1.6355(17)
S4 N6 1.6058(16)
F1 C8 1.339(3)
F2 C8 1.342(2)
F3 C8 1.347(3)
N1 C1 1.344(3)
N3 C1 1.340(3)
N4 C11 1.348(2)
N6 C11 1.345(3)
C1 C2 1.486(3)
C2 C3 1.398(3)
C2 C7 1.394(3)
C3 H3 0.9300
C3 C4 1.389(3)
C4 C5 1.396(3)
C4 C8 1.494(3)
C5 H5 0.9300
C5 C6 1.384(3)
C6 H6 0.9300
C6 C7 1.391(3)
C7 H7 0.9300
C11 C12 1.479(3)
C12 C13 1.388(3)
C12 C17 1.399(3)
C13 H13 0.9300
C13 C14 1.388(3)
C14 C15 1.392(3)
C14 C18 1.50(9)
C14 C18A 1.50(12)
C15 H15 0.9300
C15 C16 1.391(3)
C16 H16 0.9300
C16 C17 1.390(3)
C17 H17 0.9300
F4 C18 1.34(10)
F5 C18 1.38(8)
F6 C18 1.31(11)
F4A C18A 1.31(13)
F5A C18A 1.27(12)
F6A C18A 1.36(15)

loop_
_geom_torsion_atom_site_label_1
_geom_torsion_atom_site_label_2
_geom_torsion_atom_site_label_3
_geom_torsion_atom_site_label_4
_geom_torsion
S1 S4 N5 S3 -80.11(10)
S1 S4 N6 C11 88.04(15)
S1 N1 C1 N3 1.1(3)
S1 N1 C1 C2 -176.19(13)
S2 S3 N4 C11 -89.93(14)
S2 S3 N5 S4 80.55(10)
S2 N3 C1 N1 0.6(3)
S2 N3 C1 C2 177.80(13)
S3 S2 N2 S1 -80.28(10)
S3 S2 N3 C1 87.33(15)
S3 N4 C11 N6 -0.4(3)
S3 N4 C11 C12 -177.79(12)
S4 S1 N1 C1 -91.41(15)
S4 S1 N2 S2 80.93(10)
S4 N6 C11 N4 0.8(3)
S4 N6 C11 C12 178.13(13)
N1 S1 N2 S2 -18.16(14)
N1 C1 C2 C3 -23.4(2)
N1 C1 C2 C7 156.78(18)
N2 S1 N1 C1 8.12(18)
N2 S2 N3 C1 -11.14(18)
N3 S2 N2 S1 19.60(14)
N3 C1 C2 C3 158.95(17)
N3 C1 C2 C7 -20.8(3)
N4 S3 N5 S4 -19.37(14)
N4 C11 C12 C13 -23.1(2)
N4 C11 C12 C17 158.05(17)
N5 S3 N4 C11 9.98(18)
N5 S4 N6 C11 -10.40(18)
N6 S4 N5 S3 19.40(14)
N6 C11 C12 C13 159.22(17)
N6 C11 C12 C17 -19.7(2)
C1 C2 C3 C4 -178.88(17)
C1 C2 C7 C6 -179.27(18)
C2 C3 C4 C5 -2.0(3)
C2 C3 C4 C8 178.22(18)
C3 C2 C7 C6 0.9(3)
C3 C4 C5 C6 1.2(3)
C3 C4 C8 F1 -13.2(3)
C3 C4 C8 F2 107.4(2)
C3 C4 C8 F3 -133.7(2)
C4 C5 C6 C7 0.7(3)
C5 C4 C8 F1 167.0(2)
C5 C4 C8 F2 -72.4(3)
C5 C4 C8 F3 46.5(3)
C5 C6 C7 C2 -1.7(3)
C7 C2 C3 C4 0.9(3)
C8 C4 C5 C6 -179.0(2)
C11 C12 C13 C14 -178.41(16)
C11 C12 C17 C16 178.63(17)
C12 C13 C14 C15 -0.3(3)
C12 C13 C14 C18 -179(4)
C12 C13 C14 C18A -179(5)
C13 C12 C17 C16 -0.3(3)
C13 C14 C15 C16 -0.1(3)
C13 C14 C18 F4 -165(4)
C13 C14 C18 F5 81(7)
C13 C14 C18 F6 -37(7)
C13 C14 C18A F4A -140(8)
C13 C14 C18A F5A 93(10)
C13 C14 C18A F6A -27(10)
C14 C15 C16 C17 0.3(3)
C15 C14 C18 F4 17(8)
C15 C14 C18 F5 -98(6)
C15 C14 C18 F6 144(4)
C15 C14 C18A F4A 42(12)
C15 C14 C18A F5A -86(10)
C15 C14 C18A F6A 155(5)
C15 C16 C17 C12 -0.1(3)
C17 C12 C13 C14 0.5(3)
C18 C14 C15 C16 179(4)
C18A C14 C15 C16 179(5)
